data_7040679
loop_
_publ_author_name
'Clark, Ewan R.'
'Borys, Andryj M.'
'Pearce, Kyle'

_publ_section_title
;
 Donor-substituted phosphanes - surprisingly weak Lewis donors for
 phosphenium cation stabilisation.
;
_journal_issue 41
_journal_name_full 'Dalton transactions (Cambridge, England : 2003)'
_journal_page_first 16125
_journal_page_last 16129
_journal_paper_doi 10.1039/c6dt03478k
_journal_volume 45
_journal_year 2016
_chemical_formula_moiety 'C33 H32 N P2, C32 H12 B F24'
_chemical_formula_sum 'C65 H44 B F24 N P2'
_chemical_formula_weight 1367.76
_chemical_name_systematic
;
 ?
;
_chemical_properties_physical 'Air-sensitive, Moisture-sensitive'
_space_group_crystal_system triclinic
_space_group_IT_number 2
_space_group_name_Hall '-P 1'
_space_group_name_H-M_alt 'P -1'
_symmetry_space_group_name_Hall '-P 1'
_symmetry_space_group_name_H-M 'P -1'
_atom_sites_solution_hydrogens geom
_atom_sites_solution_primary direct
_audit_creation_date 2015-08-21
_audit_creation_method
;
Olex2 1.2
(compiled 2015.01.26 svn.r3150 for OlexSys, GUI svn.r4998)
;
_audit_update_record
;
2015-10-02 deposited with the CCDC.
2016-09-20 downloaded from the CCDC.
;
_cell_angle_alpha 103.8699(11)
_cell_angle_beta 107.3045(11)
_cell_angle_gamma 91.5968(10)
_cell_formula_units_Z 2
_cell_length_a 13.06366(17)
_cell_length_b 13.20669(16)
_cell_length_c 19.4224(2)
_cell_measurement_reflns_used 25932
_cell_measurement_temperature 150(1)
_cell_measurement_theta_max 73.3830
_cell_measurement_theta_min 3.6300
_cell_volume 3088.12(7)
_computing_cell_refinement
;
CrysAlisPro, Agilent Technologies,
Version 1.171.37.35 (release 13-08-2014 CrysAlis171 .NET)
(compiled Aug 13 2014,18:06:01)
;
_computing_data_collection
;
CrysAlisPro, Agilent Technologies,
Version 1.171.37.35 (release 13-08-2014 CrysAlis171 .NET)
(compiled Aug 13 2014,18:06:01)
;
_computing_data_reduction
;
CrysAlisPro, Agilent Technologies,
Version 1.171.37.35 (release 13-08-2014 CrysAlis171 .NET)
(compiled Aug 13 2014,18:06:01)
;
_computing_molecular_graphics 'Olex2 (Dolomanov et al., 2009)'
_computing_publication_material 'Olex2 (Dolomanov et al., 2009)'
_computing_structure_refinement 'ShelXL (Sheldrick, 2008)'
_computing_structure_solution 'ShelXS (Sheldrick, 2008)'
_diffrn_ambient_environment N~2~
_diffrn_ambient_temperature 150(1)
_diffrn_detector 'CCD plate'
_diffrn_detector_area_resol_mean 5.2031
_diffrn_detector_type Atlas
_diffrn_measured_fraction_theta_full 0.998
_diffrn_measured_fraction_theta_max 0.982
_diffrn_measurement_details
;
  1 omega  -44.00   32.00   1.0000    3.6450
omega____ theta____ kappa____ phi______ frames
    -      -42.6216   38.0000    0.0000 76

  2 omega   18.00   77.00   1.0000    3.6450
omega____ theta____ kappa____ phi______ frames
    -       42.6216   38.0000   60.0000 59

  3 omega   94.00  170.00   1.0000   14.5850
omega____ theta____ kappa____ phi______ frames
    -      106.3614  125.0000   30.0000 76

  4 omega  117.00  154.00   1.0000   14.5850
omega____ theta____ kappa____ phi______ frames
    -      106.3614   61.0000   90.0000 37

  5 omega   75.00  101.00   1.0000   14.5850
omega____ theta____ kappa____ phi______ frames
    -      106.3614   73.0000  174.3164 26

  6 omega   77.00  178.00   1.0000   14.5850
omega____ theta____ kappa____ phi______ frames
    -      106.3614   61.0000  120.0000 101

  7 omega   77.00  157.00   1.0000   14.5850
omega____ theta____ kappa____ phi______ frames
    -      106.3614   63.0000   42.4720 80

  8 omega   78.00  138.00   1.0000   14.5850
omega____ theta____ kappa____ phi______ frames
    -      106.3614   61.0000   30.0000 60

  9 omega   78.00  114.00   1.0000   14.5850
omega____ theta____ kappa____ phi______ frames
    -      106.3614   61.0000   90.0000 36

 10 omega   75.00  100.00   1.0000   14.5850
omega____ theta____ kappa____ phi______ frames
    -      106.3614   77.0000  120.0000 25

 11 omega   74.00  100.00   1.0000   14.5850
omega____ theta____ kappa____ phi______ frames
    -      106.3614   77.0000   90.0000 26

 12 omega   74.00  100.00   1.0000   14.5850
omega____ theta____ kappa____ phi______ frames
    -      106.3614   77.0000   60.0000 26

 13 omega   77.00  103.00   1.0000   14.5850
omega____ theta____ kappa____ phi______ frames
    -      106.3614   61.0000   60.0000 26

 14 omega   77.00  104.00   1.0000   14.5850
omega____ theta____ kappa____ phi______ frames
    -      106.3614   61.0000   70.4940 27

 15 omega   75.00  100.00   1.0000   14.5850
omega____ theta____ kappa____ phi______ frames
    -      106.3614   76.0000  134.5027 25

 16 omega   74.00  141.00   1.0000   14.5850
omega____ theta____ kappa____ phi______ frames
    -      106.3614   77.0000  150.0000 67

 17 omega   77.00  105.00   1.0000   14.5850
omega____ theta____ kappa____ phi______ frames
    -      106.3614   61.0000    0.0000 28

 18 omega   77.00  177.00   1.0000   14.5850
omega____ theta____ kappa____ phi______ frames
    -      106.3614   61.0000  -30.0000 100

 19 omega  104.00  177.00   1.0000   14.5850
omega____ theta____ kappa____ phi______ frames
    -      106.3614   77.0000 -120.0000 73

 20 omega   74.00  105.00   1.0000   14.5850
omega____ theta____ kappa____ phi______ frames
    -      106.3614   76.0000 -177.2252 31

 21 omega   77.00  169.00   1.0000   14.5850
omega____ theta____ kappa____ phi______ frames
    -      106.3614   61.0000 -180.0000 92

 22 omega   77.00  104.00   1.0000   14.5850
omega____ theta____ kappa____ phi______ frames
    -      106.3614   61.0000  -60.0000 27

 23 omega   77.00  175.00   1.0000   14.5850
omega____ theta____ kappa____ phi______ frames
    -      106.3614   62.0000  -19.6457 98

 24 omega   77.00  173.00   1.0000   14.5850
omega____ theta____ kappa____ phi______ frames
    -      106.3614   61.0000 -150.0000 96

 25 omega   74.00  100.00   1.0000   14.5850
omega____ theta____ kappa____ phi______ frames
    -      106.3614   75.0000 -148.8076 26

 26 omega   74.00  100.00   1.0000   14.5850
omega____ theta____ kappa____ phi______ frames
    -      106.3614   77.0000 -120.0000 26

 27 omega   74.00  178.00   1.0000   14.5850
omega____ theta____ kappa____ phi______ frames
    -      106.3614   77.0000  -90.0000 104

 28 omega   74.00  101.00   1.0000   14.5850
omega____ theta____ kappa____ phi______ frames
    -      106.3614   77.0000  -30.0000 27

 29 omega   74.00  100.00   1.0000   14.5850
omega____ theta____ kappa____ phi______ frames
    -      106.3614   77.0000  -60.0000 26

 30 omega   77.00  106.00   1.0000   14.5850
omega____ theta____ kappa____ phi______ frames
    -      106.3614   61.0000  -90.0000 29

 31 omega   77.00  103.00   1.0000   14.5850
omega____ theta____ kappa____ phi______ frames
    -      106.3614   62.0000 -114.9878 26

 32 omega   74.00  100.00   1.0000   14.5850
omega____ theta____ kappa____ phi______ frames
    -      106.3614   77.0000    0.0000 26

 33 omega   30.00  139.00   1.0000   14.5850
omega____ theta____ kappa____ phi______ frames
    -      106.3614  -77.0000   60.0000 109

 34 omega   36.00  122.00   1.0000   14.5850
omega____ theta____ kappa____ phi______ frames
    -      106.3614 -127.0000  -91.0000 86

 35 omega   24.00   99.00   1.0000    3.6450
omega____ theta____ kappa____ phi______ frames
    -       42.6216 -125.0000  -60.0000 75

 36 omega   24.00   98.00   1.0000   14.5850
omega____ theta____ kappa____ phi______ frames
    -      106.3614  -94.0000  -30.0000 74

 37 omega   24.00  109.00   1.0000   14.5850
omega____ theta____ kappa____ phi______ frames
    -      106.3614  -94.0000   30.0000 85

 38 omega    2.00   56.00   1.0000    3.6450
omega____ theta____ kappa____ phi______ frames
    -       42.6216  -99.0000   90.0000 54

 39 omega  -60.00  -11.00   1.0000    3.6450
omega____ theta____ kappa____ phi______ frames
    -      -42.6216  -77.0000  -60.0000 49

 40 omega  -57.00  -10.00   1.0000    3.6450
omega____ theta____ kappa____ phi______ frames
    -      -42.6216  -77.0000 -120.0000 47

 41 omega  -64.00  -10.00   1.0000    3.6450
omega____ theta____ kappa____ phi______ frames
    -      -42.6216  -77.0000    0.0000 54

 42 omega  -93.00   -5.00   1.0000    3.6450
omega____ theta____ kappa____ phi______ frames
    -      -42.6216  -21.0000  158.6740 88

 43 omega -106.00  -65.00   1.0000    3.6450
omega____ theta____ kappa____ phi______ frames
    -      -42.6216 -144.0000   99.0000 41

 44 omega -119.00  -10.00   1.0000    3.6450
omega____ theta____ kappa____ phi______ frames
    -      -42.6216  -77.0000   90.0000 109

 45 omega -114.00  -81.00   1.0000    3.6450
omega____ theta____ kappa____ phi______ frames
    -      -42.6216  -77.0000  -60.0000 33

 46 omega  -72.00  -10.00   1.0000    3.6450
omega____ theta____ kappa____ phi______ frames
    -      -42.6216  -77.0000 -180.0000 62

 47 omega  -48.00   25.00   1.0000    3.6450
omega____ theta____ kappa____ phi______ frames
    -      -42.6216   38.0000 -180.0000 73
;
_diffrn_measurement_device 'four-circle diffractometer'
_diffrn_measurement_device_type 'SuperNova, Dual, Cu at zero, Atlas'
_diffrn_measurement_method '\w scans'
_diffrn_orient_matrix_UB_11 0.0416215000
_diffrn_orient_matrix_UB_12 0.0536520000
_diffrn_orient_matrix_UB_13 -0.0501973000
_diffrn_orient_matrix_UB_21 0.0707372000
_diffrn_orient_matrix_UB_22 0.0829326000
_diffrn_orient_matrix_UB_23 0.0696574000
_diffrn_orient_matrix_UB_31 0.0932592000
_diffrn_orient_matrix_UB_32 -0.0696255000
_diffrn_orient_matrix_UB_33 0.0054842000
_diffrn_radiation_monochromator mirror
_diffrn_radiation_probe x-ray
_diffrn_radiation_type CuK\a
_diffrn_radiation_wavelength 1.54184
_diffrn_reflns_av_R_equivalents 0.0274
_diffrn_reflns_av_unetI/netI 0.0216
_diffrn_reflns_Laue_measured_fraction_full 0.998
_diffrn_reflns_Laue_measured_fraction_max 0.982
_diffrn_reflns_limit_h_max 16
_diffrn_reflns_limit_h_min -16
_diffrn_reflns_limit_k_max 16
_diffrn_reflns_limit_k_min -16
_diffrn_reflns_limit_l_max 23
_diffrn_reflns_limit_l_min -24
_diffrn_reflns_number 51501
_diffrn_reflns_point_group_measured_fraction_full 0.998
_diffrn_reflns_point_group_measured_fraction_max 0.982
_diffrn_reflns_theta_full 67.684
_diffrn_reflns_theta_max 73.652
_diffrn_reflns_theta_min 3.467
_diffrn_source 'sealed X-ray tube'
_diffrn_source_type 'SuperNova (Cu) X-ray Source'
_exptl_absorpt_coefficient_mu 1.671
_exptl_absorpt_correction_T_max 1.00000
_exptl_absorpt_correction_T_min 0.87711
_exptl_absorpt_correction_type multi-scan
_exptl_absorpt_process_details
;
CrysAlisPro, Agilent Technologies,
Version 1.171.37.35 (release 13-08-2014 CrysAlis171 .NET)
(compiled Aug 13 2014,18:06:01)
Empirical absorption correction using spherical harmonics,
 implemented in SCALE3 ABSPACK scaling algorithm.
;
_exptl_crystal_colour 'clear colourless'
_exptl_crystal_colour_lustre clear
_exptl_crystal_colour_primary colourless
_exptl_crystal_density_diffrn 1.471
_exptl_crystal_description plate
_exptl_crystal_F_000 1384
_exptl_crystal_recrystallization_method 'Re-crystallisation from solvent: Dichloromethane, hexane'
_exptl_crystal_size_max 0.1
_exptl_crystal_size_mid 0.04
_exptl_crystal_size_min 0.01
_refine_diff_density_max 1.158
_refine_diff_density_min -0.706
_refine_diff_density_rms 0.070
_refine_ls_extinction_method none
_refine_ls_goodness_of_fit_ref 1.045
_refine_ls_hydrogen_treatment constr
_refine_ls_matrix_type full
_refine_ls_number_parameters 867
_refine_ls_number_reflns 12249
_refine_ls_number_restraints 0
_refine_ls_restrained_S_all 1.045
_refine_ls_R_factor_all 0.0781
_refine_ls_R_factor_gt 0.0691
_refine_ls_shift/su_max 0.000
_refine_ls_shift/su_mean 0.000
_refine_ls_structure_factor_coef Fsqd
_refine_ls_weighting_details 'w=1/[\s^2^(Fo^2^)+(0.0977P)^2^+4.3577P] where P=(Fo^2^+2Fc^2^)/3'
_refine_ls_weighting_scheme calc
_refine_ls_wR_factor_gt 0.1847
_refine_ls_wR_factor_ref 0.1930
_reflns_Friedel_coverage 0.000
_reflns_number_gt 10626
_reflns_number_total 12249
_reflns_threshold_expression 'I > 2\s(I)'
_cod_data_source_file c6dt03478k2.cif
_cod_data_source_block xstr0487
_cod_depositor_comments 'Adding full bibliography for 7040679.cif.'
_cod_database_code 7040679
_shelxl_version_number 2013-4
_chemical_oxdiff_formula 'C65 H44 N1 P2 B1 F24'
_chemical_oxdiff_usercomment KP010
_shelx_space_group_comment
;
The symmetry employed for this shelxl refinement is uniquely defined
by the following loop, which should always be used as a source of
symmetry information in preference to the above space-group names.
They are only intended as comments.
;
_reflns_odcompleteness_completeness 99.95
_reflns_odcompleteness_iscentric 1
_reflns_odcompleteness_theta 66.49
_olex2_refinement_description
;
1. Fixed Uiso
 At 1.2 times of:
  All C(H) groups, All C(H,H) groups
 At 1.5 times of:
  All C(H,H,H) groups
2. Others
 Fixed Sof: F7(0.75) F8(0.75) F9(0.75) F9A(0.25) F8A(0.25) F7A(0.25)
3.a Secondary CH2 refined with riding coordinates:
 C7(H7A,H7B)
3.b Aromatic/amide H refined with riding coordinates:
 C2(H2), C3(H3), C4(H4), C5(H5), C11(H11), C12(H12), C13(H13), C14(H14),
 C15(H15), C17(H17), C18(H18), C19(H19), C20(H20), C21(H21), C23(H23), C24(H24),
  C25(H25), C26(H26), C27(H27), C29(H29), C30(H30), C31(H31), C32(H32),
 C33(H33), C35(H35), C37(H37), C39(H39), C43(H43), C45(H45), C47(H47), C51(H51),
  C53(H53), C55(H55), C59(H59), C61(H61), C63(H63)
3.c Idealised Me refined as rotating group:
 C8(H8A,H8B,H8C), C9(H9A,H9B,H9C)
;
_olex2_date_sample_data_collection 2015-08-20
_olex2_exptl_crystal_mounting_method 'Nylon Loop'
_olex2_submission_original_sample_id 'XSTR0487 KP010'
_olex2_submission_special_instructions 'No special instructions were received'

loop_
_space_group_symop_operation_xyz
'x, y, z'
'-x, -y, -z'

loop_
_atom_site_label
_atom_site_type_symbol
_atom_site_fract_x
_atom_site_fract_y
_atom_site_fract_z
_atom_site_U_iso_or_equiv
_atom_site_adp_type
_atom_site_occupancy
_atom_site_site_symmetry_order
_atom_site_calc_flag
_atom_site_refinement_flags_posn
_atom_site_refinement_flags_occupancy
_atom_site_disorder_assembly
_atom_site_disorder_group
P1 P 0.65284(5) 0.18998(5) 0.26519(4) 0.02798(16) Uani 1 1 d . . . .
P2 P 0.57285(6) 0.07859(6) 0.15257(4) 0.03395(17) Uani 1 1 d . . . .
N1 N 0.4915(2) 0.0446(2) 0.28835(15) 0.0433(6) Uani 1 1 d . . . .
C1 C 0.5553(2) 0.2686(2) 0.29661(15) 0.0327(6) Uani 1 1 d . . . .
C2 C 0.5875(3) 0.3760(2) 0.32906(17) 0.0386(6) Uani 1 1 d . . . .
H2 H 0.6549 0.4040 0.3313 0.046 Uiso 1 1 calc R . . .
C3 C 0.5209(3) 0.4410(3) 0.3577(2) 0.0520(8) Uani 1 1 d . . . .
H3 H 0.5433 0.5121 0.3790 0.062 Uiso 1 1 calc R . . .
C4 C 0.4212(3) 0.3999(3) 0.3547(2) 0.0617(10) Uani 1 1 d . . . .
H4 H 0.3760 0.4434 0.3739 0.074 Uiso 1 1 calc R . . .
C5 C 0.3880(3) 0.2943(3) 0.3233(2) 0.0563(9) Uani 1 1 d . . . .
H5 H 0.3204 0.2677 0.3218 0.068 Uiso 1 1 calc R . . .
C6 C 0.4534(2) 0.2264(3) 0.29373(17) 0.0409(7) Uani 1 1 d . . . .
C7 C 0.4121(3) 0.1119(3) 0.2611(2) 0.0467(7) Uani 1 1 d . . . .
H7A H 0.3476 0.0979 0.2738 0.056 Uiso 1 1 calc R . . .
H7B H 0.3927 0.0957 0.2071 0.056 Uiso 1 1 calc R . . .
C8 C 0.5090(3) 0.0533(3) 0.3678(2) 0.0574(9) Uani 1 1 d . . . .
H8A H 0.5246 0.1259 0.3951 0.086 Uiso 1 1 calc GR . . .
H8B H 0.5686 0.0158 0.3864 0.086 Uiso 1 1 calc GR . . .
H8C H 0.4452 0.0240 0.3740 0.086 Uiso 1 1 calc GR . . .
C9 C 0.4590(3) -0.0654(3) 0.2463(2) 0.0571(9) Uani 1 1 d . . . .
H9A H 0.3960 -0.0906 0.2555 0.086 Uiso 1 1 calc GR . . .
H9B H 0.5166 -0.1066 0.2620 0.086 Uiso 1 1 calc GR . . .
H9C H 0.4432 -0.0709 0.1939 0.086 Uiso 1 1 calc GR . . .
C10 C 0.7552(2) 0.2799(2) 0.25920(15) 0.0310(5) Uani 1 1 d . . . .
C11 C 0.7266(2) 0.3549(2) 0.21897(16) 0.0347(6) Uani 1 1 d . . . .
H11 H 0.6543 0.3611 0.1966 0.042 Uiso 1 1 calc R . . .
C12 C 0.8060(3) 0.4200(2) 0.21238(18) 0.0416(7) Uani 1 1 d . . . .
H12 H 0.7868 0.4705 0.1862 0.050 Uiso 1 1 calc R . . .
C13 C 0.9138(3) 0.4103(2) 0.2445(2) 0.0446(7) Uani 1 1 d . . . .
H13 H 0.9668 0.4541 0.2396 0.053 Uiso 1 1 calc R . . .
C14 C 0.9426(2) 0.3363(2) 0.28366(19) 0.0432(7) Uani 1 1 d . . . .
H14 H 1.0152 0.3297 0.3048 0.052 Uiso 1 1 calc R . . .
C15 C 0.8640(2) 0.2709(2) 0.29196(17) 0.0360(6) Uani 1 1 d . . . .
H15 H 0.8840 0.2216 0.3192 0.043 Uiso 1 1 calc R . . .
C16 C 0.7228(2) 0.1289(2) 0.33729(16) 0.0332(6) Uani 1 1 d . . . .
C17 C 0.7565(3) 0.0307(3) 0.3216(2) 0.0517(8) Uani 1 1 d . . . .
H17 H 0.7407 -0.0087 0.2724 0.062 Uiso 1 1 calc R . . .
C18 C 0.8142(4) -0.0093(3) 0.3800(2) 0.0720(13) Uani 1 1 d . . . .
H18 H 0.8374 -0.0756 0.3695 0.086 Uiso 1 1 calc R . . .
C19 C 0.8373(4) 0.0476(3) 0.4528(2) 0.0643(10) Uani 1 1 d . . . .
H19 H 0.8747 0.0194 0.4914 0.077 Uiso 1 1 calc R . . .
C20 C 0.8052(3) 0.1460(3) 0.4686(2) 0.0545(9) Uani 1 1 d . . . .
H20 H 0.8218 0.1853 0.5179 0.065 Uiso 1 1 calc R . . .
C21 C 0.7479(3) 0.1871(2) 0.41078(18) 0.0438(7) Uani 1 1 d . . . .
H21 H 0.7262 0.2540 0.4215 0.053 Uiso 1 1 calc R . . .
C22 C 0.6885(2) 0.0161(2) 0.13387(16) 0.0377(6) Uani 1 1 d . . . .
C23 C 0.6758(3) -0.0929(3) 0.1186(2) 0.0493(8) Uani 1 1 d . . . .
H23 H 0.6121 -0.1269 0.1179 0.059 Uiso 1 1 calc R . . .
C24 C 0.7573(3) -0.1509(3) 0.1045(3) 0.0637(10) Uani 1 1 d . . . .
H24 H 0.7485 -0.2236 0.0951 0.076 Uiso 1 1 calc R . . .
C25 C 0.8516(3) -0.1010(3) 0.1045(2) 0.0619(10) Uani 1 1 d . . . .
H25 H 0.9063 -0.1402 0.0949 0.074 Uiso 1 1 calc R . . .
C26 C 0.8648(3) 0.0073(3) 0.1186(2) 0.0505(8) Uani 1 1 d . . . .
H26 H 0.9282 0.0406 0.1181 0.061 Uiso 1 1 calc R . . .
C27 C 0.7841(2) 0.0661(3) 0.13332(17) 0.0402(6) Uani 1 1 d . . . .
H27 H 0.7933 0.1387 0.1429 0.048 Uiso 1 1 calc R . . .
C28 C 0.5444(2) 0.1761(2) 0.09819(16) 0.0383(6) Uani 1 1 d . . . .
C29 C 0.5977(3) 0.1917(3) 0.04817(18) 0.0452(7) Uani 1 1 d . . . .
H29 H 0.6524 0.1510 0.0408 0.054 Uiso 1 1 calc R . . .
C30 C 0.5688(3) 0.2677(3) 0.0095(2) 0.0544(9) Uani 1 1 d . . . .
H30 H 0.6045 0.2780 -0.0235 0.065 Uiso 1 1 calc R . . .
C31 C 0.4875(3) 0.3282(3) 0.0199(2) 0.0538(8) Uani 1 1 d . . . .
H31 H 0.4703 0.3806 -0.0048 0.065 Uiso 1 1 calc R . . .
C32 C 0.4319(3) 0.3109(3) 0.06697(19) 0.0493(8) Uani 1 1 d . . . .
H32 H 0.3759 0.3506 0.0729 0.059 Uiso 1 1 calc R . . .
C33 C 0.4591(2) 0.2348(3) 0.10533(17) 0.0412(7) Uani 1 1 d . . . .
H33 H 0.4202 0.2227 0.1362 0.049 Uiso 1 1 calc R . . .
F1 F 0.55107(16) 0.42526(18) 0.88660(10) 0.0541(5) Uani 1 1 d . . . .
F2 F 0.4224(2) 0.30341(18) 0.82628(13) 0.0666(6) Uani 1 1 d . . . .
F3 F 0.41295(19) 0.4532(2) 0.80407(13) 0.0673(6) Uani 1 1 d . . . .
F4 F 0.3477(2) 0.1988(5) 0.54677(17) 0.183(3) Uani 1 1 d . . . .
F5 F 0.4767(3) 0.1259(2) 0.52600(13) 0.0913(9) Uani 1 1 d . . . .
F6 F 0.4588(4) 0.2726(3) 0.50895(15) 0.1237(15) Uani 1 1 d . . . .
F7 F 0.7576(4) 0.0093(4) 0.9097(2) 0.0896(18) Uani 0.75 1 d . P A 1
F8 F 0.9245(4) 0.0497(5) 0.9594(2) 0.0840(13) Uani 0.75 1 d . P A 1
F9 F 0.8192(4) 0.1666(3) 0.9642(2) 0.0698(11) Uani 0.75 1 d . P A 1
F10 F 0.8771(4) -0.15824(18) 0.68594(19) 0.1125(13) Uani 1 1 d . . . .
F11 F 0.9625(4) -0.0586(3) 0.6506(3) 0.156(2) Uani 1 1 d . . . .
F12 F 0.8008(4) -0.0853(3) 0.60622(19) 0.155(2) Uani 1 1 d . . . .
F13 F 0.7103(2) 0.4751(3) 0.51166(16) 0.0906(10) Uani 1 1 d . . . .
F14 F 0.8321(2) 0.4623(2) 0.46295(14) 0.0771(7) Uani 1 1 d . . . .
F15 F 0.8485(4) 0.5887(2) 0.5555(2) 0.171(3) Uani 1 1 d . . . .
F16 F 1.1278(2) 0.2315(2) 0.56770(14) 0.0715(7) Uani 1 1 d . . . .
F17 F 1.18673(15) 0.27597(19) 0.68661(13) 0.0595(6) Uani 1 1 d . . . .
F18 F 1.19903(17) 0.3884(2) 0.62622(18) 0.0790(8) Uani 1 1 d . . . .
F19 F 0.7778(2) 0.7124(2) 0.8517(3) 0.154(2) Uani 1 1 d . . . .
F20 F 0.8965(4) 0.7716(2) 0.9456(2) 0.1413(18) Uani 1 1 d . . . .
F21 F 0.9220(5) 0.7699(3) 0.8483(4) 0.201(3) Uani 1 1 d . . . .
F91 F 1.23809(16) 0.4804(3) 0.93408(14) 0.0866(9) Uani 1 1 d . . . .
F92 F 1.16511(17) 0.4037(2) 0.99166(15) 0.0729(7) Uani 1 1 d . . . .
F93 F 1.1994(2) 0.5681(2) 1.02885(15) 0.0959(10) Uani 1 1 d . . . .
C34 C 0.6962(2) 0.32239(19) 0.72307(14) 0.0265(5) Uani 1 1 d . . . .
C35 C 0.6451(2) 0.35795(19) 0.77707(14) 0.0269(5) Uani 1 1 d . . . .
H35 H 0.6873 0.3896 0.8259 0.032 Uiso 1 1 calc R . . .
C36 C 0.5335(2) 0.3475(2) 0.75998(15) 0.0286(5) Uani 1 1 d . . . .
C37 C 0.4676(2) 0.3022(2) 0.68731(16) 0.0325(6) Uani 1 1 d . . . .
H37 H 0.3929 0.2960 0.6755 0.039 Uiso 1 1 calc R . . .
C38 C 0.5161(2) 0.2668(2) 0.63317(15) 0.0344(6) Uani 1 1 d . . . .
C39 C 0.6280(2) 0.2755(2) 0.65085(15) 0.0304(5) Uani 1 1 d . . . .
H39 H 0.6583 0.2492 0.6134 0.036 Uiso 1 1 calc R . . .
C40 C 0.4812(2) 0.3829(2) 0.81909(17) 0.0362(6) Uani 1 1 d . . . .
C41 C 0.4477(3) 0.2179(3) 0.55387(18) 0.0516(8) Uani 1 1 d . . . .
C42 C 0.84832(19) 0.2087(2) 0.76423(15) 0.0275(5) Uani 1 1 d . . . .
C43 C 0.8420(2) 0.1931(2) 0.83197(15) 0.0304(5) Uani 1 1 d . . . .
H43 H 0.8348 0.2503 0.8683 0.037 Uiso 1 1 calc R . . .
C44 C 0.8463(2) 0.0950(2) 0.84635(16) 0.0326(6) Uani 1 1 d . . . .
C45 C 0.8592(2) 0.0081(2) 0.79386(17) 0.0348(6) Uani 1 1 d . . . .
H45 H 0.8636 -0.0574 0.8038 0.042 Uiso 1 1 calc R . . .
C46 C 0.8654(2) 0.0214(2) 0.72671(17) 0.0335(6) Uani 1 1 d . . . .
C47 C 0.8595(2) 0.1200(2) 0.71225(15) 0.0300(5) Uani 1 1 d . . . .
H47 H 0.8631 0.1268 0.6664 0.036 Uiso 1 1 calc R . . .
C48 C 0.8362(3) 0.0803(2) 0.91815(17) 0.0415(7) Uani 1 1 d . . . .
C49 C 0.8773(3) -0.0699(2) 0.6680(2) 0.0460(7) Uani 1 1 d . . . .
C50 C 0.8752(2) 0.34027(19) 0.67955(14) 0.0274(5) Uani 1 1 d . . . .
C51 C 0.8257(2) 0.3992(2) 0.63044(16) 0.0318(5) Uani 1 1 d . . . .
H51 H 0.7586 0.4208 0.6307 0.038 Uiso 1 1 calc R . . .
C52 C 0.8731(2) 0.4268(2) 0.58118(17) 0.0378(6) Uani 1 1 d . . . .
C53 C 0.9732(2) 0.3974(3) 0.57967(18) 0.0407(7) Uani 1 1 d . . . .
H53 H 1.0050 0.4154 0.5467 0.049 Uiso 1 1 calc R . . .
C54 C 1.0250(2) 0.3404(2) 0.62857(17) 0.0355(6) Uani 1 1 d . . . .
C55 C 0.9771(2) 0.3116(2) 0.67701(16) 0.0306(5) Uani 1 1 d . . . .
H55 H 1.0135 0.2722 0.7086 0.037 Uiso 1 1 calc R . . .
C56 C 0.8166(3) 0.4912(3) 0.5301(2) 0.0532(9) Uani 1 1 d . . . .
C57 C 1.1337(3) 0.3092(3) 0.6271(2) 0.0466(8) Uani 1 1 d . . . .
C58 C 0.8925(2) 0.4215(2) 0.81593(14) 0.0270(5) Uani 1 1 d . . . .
C59 C 0.9927(2) 0.4148(2) 0.86582(15) 0.0302(5) Uani 1 1 d . . . .
H59 H 1.0184 0.3495 0.8639 0.036 Uiso 1 1 calc R . . .
C60 C 1.0553(2) 0.5026(2) 0.91829(15) 0.0331(6) Uani 1 1 d . . . .
C61 C 1.0191(2) 0.6010(2) 0.92321(16) 0.0363(6) Uani 1 1 d . . . .
H61 H 1.0606 0.6599 0.9583 0.044 Uiso 1 1 calc R . . .
C62 C 0.9196(2) 0.6096(2) 0.87467(16) 0.0345(6) Uani 1 1 d . . . .
C63 C 0.8582(2) 0.5218(2) 0.82205(15) 0.0284(5) Uani 1 1 d . . . .
H63 H 0.7920 0.5299 0.7898 0.034 Uiso 1 1 calc R . . .
C64 C 1.1640(2) 0.4909(3) 0.96808(17) 0.0425(7) Uani 1 1 d . . . .
C65 C 0.8797(3) 0.7153(2) 0.8778(2) 0.0452(7) Uani 1 1 d . . . .
B1 B 0.8276(2) 0.3222(2) 0.74535(16) 0.0265(5) Uani 1 1 d . . . .
F9A F 0.7511(12) 0.1208(15) 0.9278(7) 0.087(4) Uani 0.25 1 d . P A 2
F8A F 0.9177(10) 0.1232(12) 0.9720(5) 0.072(3) Uani 0.25 1 d . P A 2
F7A F 0.8253(16) -0.0169(8) 0.9160(8) 0.081(5) Uani 0.25 1 d . P A 2

loop_
_atom_site_aniso_label
_atom_site_aniso_U_11
_atom_site_aniso_U_22
_atom_site_aniso_U_33
_atom_site_aniso_U_23
_atom_site_aniso_U_13
_atom_site_aniso_U_12
P1 0.0261(3) 0.0257(3) 0.0328(3) 0.0073(2) 0.0106(3) 0.0009(2)
P2 0.0294(3) 0.0339(4) 0.0362(4) 0.0042(3) 0.0111(3) -0.0018(3)
N1 0.0430(14) 0.0426(14) 0.0467(14) 0.0117(11) 0.0186(12) -0.0063(11)
C1 0.0318(13) 0.0360(14) 0.0329(13) 0.0113(11) 0.0118(11) 0.0063(11)
C2 0.0430(16) 0.0354(14) 0.0395(15) 0.0104(12) 0.0151(12) 0.0079(12)
C3 0.070(2) 0.0409(17) 0.0525(19) 0.0145(15) 0.0264(17) 0.0220(16)
C4 0.067(2) 0.064(2) 0.070(2) 0.0215(19) 0.039(2) 0.037(2)
C5 0.0402(17) 0.072(2) 0.068(2) 0.0225(19) 0.0290(17) 0.0158(17)
C6 0.0340(15) 0.0501(17) 0.0425(16) 0.0138(13) 0.0160(12) 0.0071(13)
C7 0.0330(15) 0.0551(19) 0.0529(18) 0.0111(15) 0.0184(13) -0.0063(13)
C8 0.063(2) 0.063(2) 0.053(2) 0.0198(17) 0.0257(17) -0.0088(18)
C9 0.062(2) 0.0435(18) 0.065(2) 0.0142(16) 0.0214(18) -0.0146(16)
C10 0.0284(13) 0.0290(13) 0.0351(13) 0.0069(10) 0.0109(10) -0.0001(10)
C11 0.0328(14) 0.0330(14) 0.0398(15) 0.0126(11) 0.0111(11) 0.0030(11)
C12 0.0458(17) 0.0364(15) 0.0488(17) 0.0173(13) 0.0195(14) 0.0005(13)
C13 0.0405(16) 0.0370(15) 0.0602(19) 0.0106(14) 0.0242(15) -0.0060(13)
C14 0.0279(14) 0.0400(16) 0.0585(19) 0.0086(14) 0.0128(13) -0.0017(12)
C15 0.0289(13) 0.0329(14) 0.0455(16) 0.0117(12) 0.0095(12) 0.0020(11)
C16 0.0325(13) 0.0302(13) 0.0397(14) 0.0127(11) 0.0126(11) 0.0019(11)
C17 0.073(2) 0.0343(16) 0.0502(19) 0.0112(14) 0.0223(17) 0.0143(16)
C18 0.112(4) 0.050(2) 0.067(3) 0.0296(19) 0.033(2) 0.040(2)
C19 0.081(3) 0.061(2) 0.058(2) 0.0339(19) 0.015(2) 0.025(2)
C20 0.065(2) 0.052(2) 0.0413(17) 0.0157(15) 0.0065(16) 0.0073(17)
C21 0.0538(18) 0.0341(15) 0.0410(16) 0.0112(12) 0.0101(14) 0.0073(13)
C22 0.0368(15) 0.0373(15) 0.0362(14) 0.0021(11) 0.0133(12) 0.0020(12)
C23 0.0450(18) 0.0392(16) 0.056(2) -0.0018(14) 0.0164(15) 0.0009(14)
C24 0.059(2) 0.0402(18) 0.079(3) -0.0067(17) 0.021(2) 0.0082(16)
C25 0.048(2) 0.060(2) 0.068(2) -0.0049(18) 0.0205(18) 0.0152(17)
C26 0.0372(16) 0.061(2) 0.0494(18) 0.0046(15) 0.0160(14) 0.0052(15)
C27 0.0362(15) 0.0439(16) 0.0384(15) 0.0043(12) 0.0138(12) 0.0031(12)
C28 0.0335(14) 0.0444(16) 0.0316(14) 0.0061(12) 0.0060(11) -0.0016(12)
C29 0.0435(17) 0.0533(19) 0.0394(16) 0.0120(14) 0.0140(13) 0.0053(14)
C30 0.061(2) 0.064(2) 0.0427(18) 0.0200(16) 0.0182(16) 0.0042(18)
C31 0.062(2) 0.056(2) 0.0439(18) 0.0199(15) 0.0114(16) 0.0091(17)
C32 0.0478(18) 0.0535(19) 0.0428(17) 0.0131(14) 0.0079(14) 0.0116(15)
C33 0.0349(15) 0.0491(17) 0.0376(15) 0.0111(13) 0.0086(12) 0.0035(13)
F1 0.0443(10) 0.0787(14) 0.0366(9) 0.0037(9) 0.0177(8) 0.0067(9)
F2 0.0760(15) 0.0651(13) 0.0717(14) 0.0080(11) 0.0519(12) -0.0136(11)
F3 0.0688(14) 0.0856(16) 0.0643(13) 0.0270(12) 0.0360(11) 0.0502(13)
F4 0.0321(13) 0.378(7) 0.0613(17) -0.067(3) 0.0056(12) -0.030(2)
F5 0.127(2) 0.0753(17) 0.0427(12) -0.0093(11) 0.0051(14) -0.0039(16)
F6 0.196(4) 0.089(2) 0.0430(13) 0.0282(14) -0.0301(18) -0.021(2)
F7 0.107(3) 0.105(4) 0.0466(18) 0.019(2) 0.016(2) -0.068(3)
F8 0.079(3) 0.133(4) 0.060(2) 0.057(3) 0.023(2) 0.046(3)
F9 0.125(4) 0.0491(17) 0.056(2) 0.0213(15) 0.053(2) 0.016(2)
F10 0.222(4) 0.0344(12) 0.115(2) 0.0220(13) 0.098(3) 0.0409(18)
F11 0.175(4) 0.0749(19) 0.244(5) -0.049(2) 0.178(4) -0.027(2)
F12 0.181(4) 0.119(3) 0.079(2) -0.050(2) -0.033(2) 0.084(3)
F13 0.0553(14) 0.162(3) 0.0898(18) 0.087(2) 0.0281(13) 0.0436(16)
F14 0.0752(16) 0.110(2) 0.0659(14) 0.0552(15) 0.0250(12) 0.0154(14)
F15 0.275(5) 0.0386(14) 0.104(2) 0.0282(15) -0.086(3) 0.006(2)
F16 0.0649(14) 0.0904(17) 0.0732(15) 0.0215(13) 0.0396(12) 0.0374(13)
F17 0.0336(9) 0.0840(15) 0.0763(14) 0.0405(12) 0.0229(9) 0.0217(10)
F18 0.0399(11) 0.0796(16) 0.150(3) 0.0656(17) 0.0486(14) 0.0136(11)
F19 0.0626(18) 0.0446(14) 0.283(6) -0.006(2) -0.016(2) 0.0235(13)
F20 0.249(5) 0.0589(17) 0.091(2) -0.0054(16) 0.031(3) 0.067(2)
F21 0.318(7) 0.106(3) 0.376(8) 0.177(4) 0.299(7) 0.147(4)
F91 0.0311(10) 0.181(3) 0.0684(15) 0.0680(18) 0.0171(10) 0.0226(14)
F92 0.0424(11) 0.0952(18) 0.0869(17) 0.0602(15) -0.0002(11) 0.0064(11)
F93 0.0722(17) 0.0916(19) 0.0673(16) -0.0164(14) -0.0331(13) 0.0177(14)
C34 0.0241(12) 0.0246(11) 0.0332(13) 0.0108(10) 0.0097(10) 0.0022(9)
C35 0.0245(12) 0.0268(12) 0.0293(12) 0.0088(10) 0.0069(10) 0.0015(9)
C36 0.0272(12) 0.0288(12) 0.0341(13) 0.0119(10) 0.0124(10) 0.0057(10)
C37 0.0220(12) 0.0384(14) 0.0373(14) 0.0109(11) 0.0085(10) 0.0035(10)
C38 0.0268(13) 0.0412(15) 0.0324(14) 0.0074(11) 0.0070(11) 0.0001(11)
C39 0.0267(12) 0.0330(13) 0.0327(13) 0.0075(10) 0.0123(10) 0.0013(10)
C40 0.0312(14) 0.0394(15) 0.0402(15) 0.0109(12) 0.0138(12) 0.0067(11)
C41 0.0350(16) 0.074(2) 0.0356(16) 0.0025(16) 0.0061(13) -0.0012(15)
C42 0.0190(11) 0.0268(12) 0.0367(13) 0.0098(10) 0.0076(10) 0.0016(9)
C43 0.0261(12) 0.0285(12) 0.0362(13) 0.0093(10) 0.0084(10) 0.0009(10)
C44 0.0266(12) 0.0315(13) 0.0401(14) 0.0137(11) 0.0077(11) -0.0007(10)
C45 0.0290(13) 0.0283(13) 0.0475(16) 0.0152(11) 0.0087(11) 0.0015(10)
C46 0.0266(12) 0.0280(13) 0.0459(15) 0.0098(11) 0.0108(11) 0.0039(10)
C47 0.0254(12) 0.0288(12) 0.0379(14) 0.0110(10) 0.0112(10) 0.0026(10)
C48 0.0467(17) 0.0365(15) 0.0407(16) 0.0154(12) 0.0093(13) -0.0017(13)
C49 0.0510(18) 0.0311(15) 0.059(2) 0.0092(13) 0.0236(16) 0.0073(13)
C50 0.0238(12) 0.0257(12) 0.0334(13) 0.0084(10) 0.0097(10) 0.0014(9)
C51 0.0258(12) 0.0352(14) 0.0392(14) 0.0152(11) 0.0125(11) 0.0057(10)
C52 0.0310(14) 0.0437(16) 0.0449(16) 0.0214(13) 0.0131(12) 0.0058(12)
C53 0.0353(15) 0.0492(17) 0.0492(17) 0.0240(14) 0.0216(13) 0.0053(13)
C54 0.0279(13) 0.0360(14) 0.0480(16) 0.0152(12) 0.0161(12) 0.0043(11)
C55 0.0244(12) 0.0298(13) 0.0402(14) 0.0133(11) 0.0106(10) 0.0034(10)
C56 0.0478(19) 0.066(2) 0.062(2) 0.0386(18) 0.0229(16) 0.0122(16)
C57 0.0349(15) 0.0537(19) 0.067(2) 0.0300(17) 0.0278(15) 0.0115(14)
C58 0.0237(11) 0.0283(12) 0.0312(12) 0.0107(10) 0.0099(10) -0.0002(9)
C59 0.0263(12) 0.0297(13) 0.0366(13) 0.0123(11) 0.0099(10) 0.0025(10)
C60 0.0272(13) 0.0406(15) 0.0311(13) 0.0118(11) 0.0069(10) -0.0020(11)
C61 0.0332(14) 0.0356(14) 0.0351(14) 0.0037(11) 0.0085(11) -0.0067(11)
C62 0.0347(14) 0.0303(13) 0.0392(14) 0.0092(11) 0.0125(11) 0.0015(11)
C63 0.0246(12) 0.0282(12) 0.0337(13) 0.0108(10) 0.0087(10) 0.0016(10)
C64 0.0315(14) 0.0571(19) 0.0356(15) 0.0151(13) 0.0041(12) -0.0031(13)
C65 0.0448(17) 0.0286(14) 0.0559(19) 0.0038(13) 0.0126(14) 0.0000(12)
B1 0.0236(13) 0.0252(13) 0.0320(14) 0.0098(11) 0.0090(11) 0.0022(10)
F9A 0.093(9) 0.152(14) 0.066(7) 0.073(9) 0.061(7) 0.066(9)
F8A 0.075(8) 0.097(8) 0.032(4) 0.017(5) -0.001(4) -0.020(7)
F7A 0.165(15) 0.032(4) 0.075(8) 0.031(5) 0.066(11) 0.007(8)

loop_
_atom_type_symbol
_atom_type_description
_atom_type_scat_dispersion_real
_atom_type_scat_dispersion_imag
_atom_type_scat_source
C C 0.0181 0.0091 'International Tables Vol C Tables 4.2.6.8 and 6.1.1.4'
H H 0.0000 0.0000 'International Tables Vol C Tables 4.2.6.8 and 6.1.1.4'
B B 0.0090 0.0039 'International Tables Vol C Tables 4.2.6.8 and 6.1.1.4'
F F 0.0727 0.0534 'International Tables Vol C Tables 4.2.6.8 and 6.1.1.4'
N N 0.0311 0.0180 'International Tables Vol C Tables 4.2.6.8 and 6.1.1.4'
P P 0.2955 0.4335 'International Tables Vol C Tables 4.2.6.8 and 6.1.1.4'

loop_
_geom_angle_atom_site_label_1
_geom_angle_atom_site_label_2
_geom_angle_atom_site_label_3
_geom_angle
C1 P1 P2 110.52(9)
C10 P1 P2 109.89(9)
C10 P1 C1 107.12(13)
C16 P1 P2 114.99(10)
C16 P1 C1 108.97(13)
C16 P1 C10 104.95(13)
C22 P2 P1 100.88(10)
C22 P2 C28 106.73(14)
C28 P2 P1 97.81(10)
C7 N1 C8 110.8(3)
C7 N1 C9 111.6(3)
C9 N1 C8 109.1(3)
C2 C1 P1 117.0(2)
C2 C1 C6 119.2(3)
C6 C1 P1 123.6(2)
C1 C2 H2 119.4
C3 C2 C1 121.2(3)
C3 C2 H2 119.4
C2 C3 H3 120.2
C4 C3 C2 119.6(3)
C4 C3 H3 120.2
C3 C4 H4 119.9
C3 C4 C5 120.3(3)
C5 C4 H4 119.9
C4 C5 H5 119.2
C4 C5 C6 121.6(3)
C6 C5 H5 119.2
C1 C6 C7 123.3(3)
C5 C6 C1 118.1(3)
C5 C6 C7 118.5(3)
N1 C7 C6 112.0(3)
N1 C7 H7A 109.2
N1 C7 H7B 109.2
C6 C7 H7A 109.2
C6 C7 H7B 109.2
H7A C7 H7B 107.9
N1 C8 H8A 109.5
N1 C8 H8B 109.5
N1 C8 H8C 109.5
H8A C8 H8B 109.5
H8A C8 H8C 109.5
H8B C8 H8C 109.5
N1 C9 H9A 109.5
N1 C9 H9B 109.5
N1 C9 H9C 109.5
H9A C9 H9B 109.5
H9A C9 H9C 109.5
H9B C9 H9C 109.5
C11 C10 P1 120.7(2)
C15 C10 P1 119.8(2)
C15 C10 C11 119.5(2)
C10 C11 H11 120.1
C12 C11 C10 119.9(3)
C12 C11 H11 120.1
C11 C12 H12 119.8
C11 C12 C13 120.4(3)
C13 C12 H12 119.8
C12 C13 H13 120.0
C14 C13 C12 120.1(3)
C14 C13 H13 120.0
C13 C14 H14 119.7
C13 C14 C15 120.5(3)
C15 C14 H14 119.7
C10 C15 H15 120.2
C14 C15 C10 119.6(3)
C14 C15 H15 120.2
C17 C16 P1 122.6(2)
C17 C16 C21 119.7(3)
C21 C16 P1 117.6(2)
C16 C17 H17 120.3
C16 C17 C18 119.4(3)
C18 C17 H17 120.3
C17 C18 H18 119.5
C19 C18 C17 120.9(4)
C19 C18 H18 119.5
C18 C19 H19 120.1
C20 C19 C18 119.8(3)
C20 C19 H19 120.1
C19 C20 H20 120.1
C19 C20 C21 119.8(3)
C21 C20 H20 120.1
C16 C21 C20 120.3(3)
C16 C21 H21 119.8
C20 C21 H21 119.8
C23 C22 P2 113.9(2)
C23 C22 C27 119.1(3)
C27 C22 P2 127.0(2)
C22 C23 H23 119.7
C24 C23 C22 120.5(3)
C24 C23 H23 119.7
C23 C24 H24 120.0
C25 C24 C23 120.0(4)
C25 C24 H24 120.0
C24 C25 H25 120.0
C24 C25 C26 120.1(3)
C26 C25 H25 120.0
C25 C26 H26 119.9
C27 C26 C25 120.3(3)
C27 C26 H26 119.9
C22 C27 H27 120.0
C26 C27 C22 120.0(3)
C26 C27 H27 120.0
C29 C28 P2 125.0(3)
C33 C28 P2 116.3(2)
C33 C28 C29 118.6(3)
C28 C29 H29 120.0
C30 C29 C28 120.0(3)
C30 C29 H29 120.0
C29 C30 H30 119.8
C31 C30 C29 120.4(3)
C31 C30 H30 119.8
C30 C31 H31 120.0
C32 C31 C30 120.0(3)
C32 C31 H31 120.0
C31 C32 H32 119.9
C31 C32 C33 120.2(3)
C33 C32 H32 119.9
C28 C33 H33 119.7
C32 C33 C28 120.6(3)
C32 C33 H33 119.7
C35 C34 B1 121.8(2)
C39 C34 C35 115.9(2)
C39 C34 B1 121.8(2)
C34 C35 H35 118.9
C36 C35 C34 122.1(2)
C36 C35 H35 118.9
C35 C36 C37 120.7(2)
C35 C36 C40 121.1(2)
C37 C36 C40 118.3(2)
C36 C37 H37 120.9
C38 C37 C36 118.2(2)
C38 C37 H37 120.9
C37 C38 C39 120.9(3)
C37 C38 C41 119.8(3)
C39 C38 C41 119.2(3)
C34 C39 H39 118.9
C38 C39 C34 122.1(2)
C38 C39 H39 118.9
F1 C40 F2 106.0(3)
F1 C40 C36 113.6(2)
F2 C40 C36 111.9(2)
F3 C40 F1 106.8(3)
F3 C40 F2 105.3(3)
F3 C40 C36 112.5(2)
F4 C41 F5 104.4(4)
F4 C41 F6 110.6(4)
F4 C41 C38 113.3(3)
F5 C41 C38 112.3(3)
F6 C41 F5 103.3(3)
F6 C41 C38 112.2(3)
C43 C42 B1 120.3(2)
C47 C42 C43 116.2(2)
C47 C42 B1 123.1(2)
C42 C43 H43 119.0
C44 C43 C42 122.0(3)
C44 C43 H43 119.0
C43 C44 C45 120.6(3)
C43 C44 C48 120.8(3)
C45 C44 C48 118.6(2)
C44 C45 H45 120.8
C46 C45 C44 118.5(2)
C46 C45 H45 120.8
C45 C46 C47 120.6(3)
C45 C46 C49 120.4(3)
C47 C46 C49 118.9(3)
C42 C47 C46 122.2(3)
C42 C47 H47 118.9
C46 C47 H47 118.9
F7 C48 F8 105.0(4)
F7 C48 F9 104.9(4)
F7 C48 C44 114.1(3)
F8 C48 F9 103.8(4)
F8 C48 C44 112.9(3)
F9 C48 C44 114.9(3)
F9A C48 C44 108.0(5)
F8A C48 C44 111.1(5)
F8A C48 F9A 110.1(11)
F8A C48 F7A 108.1(10)
F7A C48 C44 111.2(6)
F7A C48 F9A 108.3(11)
F10 C49 C46 113.7(3)
F11 C49 F10 107.0(4)
F11 C49 F12 104.3(5)
F11 C49 C46 113.2(3)
F12 C49 F10 104.9(4)
F12 C49 C46 112.8(3)
C51 C50 C55 115.8(2)
C51 C50 B1 122.2(2)
C55 C50 B1 121.4(2)
C50 C51 H51 118.8
C52 C51 C50 122.5(3)
C52 C51 H51 118.8
C51 C52 C56 120.2(3)
C53 C52 C51 120.6(3)
C53 C52 C56 119.2(3)
C52 C53 H53 120.9
C52 C53 C54 118.2(3)
C54 C53 H53 120.9
C53 C54 C55 121.2(3)
C53 C54 C57 118.1(3)
C55 C54 C57 120.7(3)
C50 C55 H55 119.1
C54 C55 C50 121.7(2)
C54 C55 H55 119.1
F13 C56 F14 101.7(3)
F13 C56 C52 112.6(3)
F14 C56 C52 112.0(3)
F15 C56 F13 110.6(4)
F15 C56 F14 106.1(4)
F15 C56 C52 113.2(3)
F16 C57 F17 106.0(3)
F16 C57 F18 106.8(3)
F16 C57 C54 112.2(3)
F17 C57 F18 105.5(3)
F17 C57 C54 113.2(3)
F18 C57 C54 112.6(3)
C59 C58 C63 116.1(2)
C59 C58 B1 122.2(2)
C63 C58 B1 121.0(2)
C58 C59 H59 118.9
C60 C59 C58 122.1(3)
C60 C59 H59 118.9
C59 C60 C64 119.5(3)
C61 C60 C59 120.5(3)
C61 C60 C64 119.9(3)
C60 C61 H61 120.8
C62 C61 C60 118.4(3)
C62 C61 H61 120.8
C61 C62 C63 120.7(3)
C61 C62 C65 119.5(3)
C63 C62 C65 119.8(3)
C58 C63 H63 119.0
C62 C63 C58 122.1(2)
C62 C63 H63 119.0
F91 C64 F92 103.0(3)
F91 C64 C60 113.1(2)
F92 C64 C60 112.8(2)
F93 C64 F91 108.5(3)
F93 C64 F92 105.4(3)
F93 C64 C60 113.3(3)
F19 C65 F20 100.5(4)
F19 C65 C62 114.1(3)
F20 C65 C62 112.8(3)
F21 C65 F19 108.9(5)
F21 C65 F20 105.1(4)
F21 C65 C62 114.2(3)
C34 B1 C58 112.6(2)
C42 B1 C34 103.60(19)
C42 B1 C50 113.7(2)
C42 B1 C58 112.6(2)
C50 B1 C34 112.9(2)
C50 B1 C58 101.74(19)

loop_
_geom_bond_atom_site_label_1
_geom_bond_atom_site_label_2
_geom_bond_distance
P1 P2 2.2477(9)
P1 C1 1.818(3)
P1 C10 1.812(3)
P1 C16 1.808(3)
P2 C22 1.830(3)
P2 C28 1.832(3)
N1 C7 1.447(5)
N1 C8 1.467(4)
N1 C9 1.465(4)
C1 C2 1.403(4)
C1 C6 1.410(4)
C2 H2 0.9300
C2 C3 1.379(5)
C3 H3 0.9300
C3 C4 1.376(6)
C4 H4 0.9300
C4 C5 1.381(6)
C5 H5 0.9300
C5 C6 1.397(5)
C6 C7 1.507(5)
C7 H7A 0.9700
C7 H7B 0.9700
C8 H8A 0.9600
C8 H8B 0.9600
C8 H8C 0.9600
C9 H9A 0.9600
C9 H9B 0.9600
C9 H9C 0.9600
C10 C11 1.396(4)
C10 C15 1.395(4)
C11 H11 0.9300
C11 C12 1.383(4)
C12 H12 0.9300
C12 C13 1.384(5)
C13 H13 0.9300
C13 C14 1.372(5)
C14 H14 0.9300
C14 C15 1.393(4)
C15 H15 0.9300
C16 C17 1.375(4)
C16 C21 1.385(4)
C17 H17 0.9300
C17 C18 1.391(5)
C18 H18 0.9300
C18 C19 1.371(6)
C19 H19 0.9300
C19 C20 1.370(5)
C20 H20 0.9300
C20 C21 1.390(5)
C21 H21 0.9300
C22 C23 1.393(4)
C22 C27 1.399(4)
C23 H23 0.9300
C23 C24 1.383(5)
C24 H24 0.9300
C24 C25 1.382(6)
C25 H25 0.9300
C25 C26 1.386(6)
C26 H26 0.9300
C26 C27 1.385(5)
C27 H27 0.9300
C28 C29 1.400(4)
C28 C33 1.397(4)
C29 H29 0.9300
C29 C30 1.389(5)
C30 H30 0.9300
C30 C31 1.380(6)
C31 H31 0.9300
C31 C32 1.378(5)
C32 H32 0.9300
C32 C33 1.383(5)
C33 H33 0.9300
F1 C40 1.331(4)
F2 C40 1.342(4)
F3 C40 1.328(4)
F4 C41 1.283(4)
F5 C41 1.321(5)
F6 C41 1.294(5)
F7 C48 1.316(5)
F8 C48 1.330(5)
F9 C48 1.338(5)
F10 C49 1.295(4)
F11 C49 1.271(4)
F12 C49 1.279(5)
F13 C56 1.324(4)
F14 C56 1.346(5)
F15 C56 1.273(5)
F16 C57 1.329(4)
F17 C57 1.338(4)
F18 C57 1.339(4)
F19 C65 1.271(4)
F20 C65 1.299(5)
F21 C65 1.232(4)
F91 C64 1.318(4)
F92 C64 1.336(4)
F93 C64 1.311(4)
C34 C35 1.401(4)
C34 C39 1.398(4)
C34 B1 1.642(4)
C35 H35 0.9300
C35 C36 1.391(4)
C36 C37 1.391(4)
C36 C40 1.493(4)
C37 H37 0.9300
C37 C38 1.379(4)
C38 C39 1.393(4)
C38 C41 1.503(4)
C39 H39 0.9300
C42 C43 1.405(4)
C42 C47 1.393(4)
C42 B1 1.637(4)
C43 H43 0.9300
C43 C44 1.388(4)
C44 C45 1.392(4)
C44 C48 1.496(4)
C45 H45 0.9300
C45 C46 1.382(4)
C46 C47 1.396(4)
C46 C49 1.495(4)
C47 H47 0.9300
C48 F9A 1.291(11)
C48 F8A 1.252(10)
C48 F7A 1.277(10)
C50 C51 1.396(4)
C50 C55 1.407(4)
C50 B1 1.639(4)
C51 H51 0.9300
C51 C52 1.392(4)
C52 C53 1.382(4)
C52 C56 1.501(4)
C53 H53 0.9300
C53 C54 1.383(4)
C54 C55 1.389(4)
C54 C57 1.496(4)
C55 H55 0.9300
C58 C59 1.397(4)
C58 C63 1.401(4)
C58 B1 1.644(4)
C59 H59 0.9300
C59 C60 1.392(4)
C60 C61 1.387(4)
C60 C64 1.498(4)
C61 H61 0.9300
C61 C62 1.385(4)
C62 C63 1.387(4)
C62 C65 1.498(4)
C63 H63 0.9300

loop_
_geom_torsion_atom_site_label_1
_geom_torsion_atom_site_label_2
_geom_torsion_atom_site_label_3
_geom_torsion_atom_site_label_4
_geom_torsion
P1 P2 C22 C23 124.5(2)
P1 P2 C22 C27 -55.8(3)
P1 P2 C28 C29 108.3(3)
P1 P2 C28 C33 -75.1(2)
P1 C1 C2 C3 -176.9(2)
P1 C1 C6 C5 176.6(3)
P1 C1 C6 C7 -2.8(4)
P1 C10 C11 C12 -177.3(2)
P1 C10 C15 C14 176.4(2)
P1 C16 C17 C18 177.1(3)
P1 C16 C21 C20 -177.5(3)
P2 P1 C1 C2 -136.5(2)
P2 P1 C1 C6 47.1(3)
P2 P1 C10 C11 67.8(2)
P2 P1 C10 C15 -109.0(2)
P2 P1 C16 C17 20.9(3)
P2 P1 C16 C21 -162.7(2)
P2 C22 C23 C24 -179.0(3)
P2 C22 C27 C26 179.6(3)
P2 C28 C29 C30 179.6(3)
P2 C28 C33 C32 179.5(2)
C1 P1 C10 C11 -52.3(3)
C1 P1 C10 C15 130.9(2)
C1 P1 C16 C17 145.6(3)
C1 P1 C16 C21 -38.0(3)
C1 C2 C3 C4 0.1(5)
C1 C6 C7 N1 47.6(4)
C2 C1 C6 C5 0.3(4)
C2 C1 C6 C7 -179.1(3)
C2 C3 C4 C5 0.1(6)
C3 C4 C5 C6 -0.1(6)
C4 C5 C6 C1 -0.1(5)
C4 C5 C6 C7 179.3(4)
C5 C6 C7 N1 -131.8(3)
C6 C1 C2 C3 -0.4(4)
C8 N1 C7 C6 68.8(3)
C9 N1 C7 C6 -169.3(3)
C10 P1 C1 C2 -16.8(3)
C10 P1 C1 C6 166.8(2)
C10 P1 C16 C17 -100.0(3)
C10 P1 C16 C21 76.4(3)
C10 C11 C12 C13 0.9(5)
C11 C10 C15 C14 -0.5(4)
C11 C12 C13 C14 -0.4(5)
C12 C13 C14 C15 -0.6(5)
C13 C14 C15 C10 1.0(5)
C15 C10 C11 C12 -0.5(4)
C16 P1 C1 C2 96.2(2)
C16 P1 C1 C6 -80.2(3)
C16 P1 C10 C11 -168.0(2)
C16 P1 C10 C15 15.2(3)
C16 C17 C18 C19 0.4(7)
C17 C16 C21 C20 -1.0(5)
C17 C18 C19 C20 -1.3(8)
C18 C19 C20 C21 1.0(7)
C19 C20 C21 C16 0.2(6)
C21 C16 C17 C18 0.7(6)
C22 P2 C28 C29 4.4(3)
C22 P2 C28 C33 -179.0(2)
C22 C23 C24 C25 -0.9(6)
C23 C22 C27 C26 -0.7(5)
C23 C24 C25 C26 0.1(7)
C24 C25 C26 C27 0.5(6)
C25 C26 C27 C22 -0.1(5)
C27 C22 C23 C24 1.2(5)
C28 P2 C22 C23 -133.9(2)
C28 P2 C22 C27 45.9(3)
C28 C29 C30 C31 -0.2(5)
C29 C28 C33 C32 -3.6(5)
C29 C30 C31 C32 -2.2(6)
C30 C31 C32 C33 1.6(5)
C31 C32 C33 C28 1.3(5)
C33 C28 C29 C30 3.0(5)
C34 C35 C36 C37 -1.1(4)
C34 C35 C36 C40 178.0(2)
C35 C34 C39 C38 1.5(4)
C35 C34 B1 C42 87.7(3)
C35 C34 B1 C50 -148.9(2)
C35 C34 B1 C58 -34.3(3)
C35 C36 C37 C38 1.0(4)
C35 C36 C40 F1 1.0(4)
C35 C36 C40 F2 -119.1(3)
C35 C36 C40 F3 122.6(3)
C36 C37 C38 C39 0.4(4)
C36 C37 C38 C41 -179.7(3)
C37 C36 C40 F1 -179.9(2)
C37 C36 C40 F2 60.1(3)
C37 C36 C40 F3 -58.3(3)
C37 C38 C39 C34 -1.7(4)
C37 C38 C41 F4 -10.7(6)
C37 C38 C41 F5 -128.7(3)
C37 C38 C41 F6 115.6(4)
C39 C34 C35 C36 -0.1(4)
C39 C34 B1 C42 -84.4(3)
C39 C34 B1 C50 39.1(3)
C39 C34 B1 C58 153.7(2)
C39 C38 C41 F4 169.3(4)
C39 C38 C41 F5 51.3(4)
C39 C38 C41 F6 -64.5(5)
C40 C36 C37 C38 -178.2(3)
C41 C38 C39 C34 178.4(3)
C42 C43 C44 C45 1.3(4)
C42 C43 C44 C48 -178.2(3)
C43 C42 C47 C46 -0.7(4)
C43 C42 B1 C34 -75.8(3)
C43 C42 B1 C50 161.2(2)
C43 C42 B1 C58 46.2(3)
C43 C44 C45 C46 -1.4(4)
C43 C44 C48 F7 123.6(4)
C43 C44 C48 F8 -116.5(4)
C43 C44 C48 F9 2.4(5)
C43 C44 C48 F9A 51.2(10)
C43 C44 C48 F8A -69.6(9)
C43 C44 C48 F7A 169.9(10)
C44 C45 C46 C47 0.4(4)
C44 C45 C46 C49 -178.8(3)
C45 C44 C48 F7 -55.9(5)
C45 C44 C48 F8 63.9(5)
C45 C44 C48 F9 -177.2(4)
C45 C44 C48 F9A -128.3(10)
C45 C44 C48 F8A 110.8(9)
C45 C44 C48 F7A -9.6(10)
C45 C46 C47 C42 0.6(4)
C45 C46 C49 F10 2.2(5)
C45 C46 C49 F11 -120.3(4)
C45 C46 C49 F12 121.5(4)
C47 C42 C43 C44 -0.2(4)
C47 C42 B1 C34 96.1(3)
C47 C42 B1 C50 -26.9(3)
C47 C42 B1 C58 -142.0(2)
C47 C46 C49 F10 -177.1(3)
C47 C46 C49 F11 60.5(5)
C47 C46 C49 F12 -57.7(5)
C48 C44 C45 C46 178.2(3)
C49 C46 C47 C42 179.9(3)
C50 C51 C52 C53 -0.8(5)
C50 C51 C52 C56 -179.4(3)
C51 C50 C55 C54 0.1(4)
C51 C50 B1 C34 30.0(3)
C51 C50 B1 C42 147.7(2)
C51 C50 B1 C58 -91.0(3)
C51 C52 C53 C54 -0.3(5)
C51 C52 C56 F13 -29.8(5)
C51 C52 C56 F14 -143.7(3)
C51 C52 C56 F15 96.5(5)
C52 C53 C54 C55 1.2(5)
C52 C53 C54 C57 -179.7(3)
C53 C52 C56 F13 151.5(3)
C53 C52 C56 F14 37.6(5)
C53 C52 C56 F15 -82.2(5)
C53 C54 C55 C50 -1.1(5)
C53 C54 C57 F16 -74.3(4)
C53 C54 C57 F17 165.8(3)
C53 C54 C57 F18 46.3(4)
C55 C50 C51 C52 0.9(4)
C55 C50 B1 C34 -160.3(2)
C55 C50 B1 C42 -42.6(3)
C55 C50 B1 C58 78.7(3)
C55 C54 C57 F16 104.8(3)
C55 C54 C57 F17 -15.1(4)
C55 C54 C57 F18 -134.6(3)
C56 C52 C53 C54 178.3(3)
C57 C54 C55 C50 179.8(3)
C58 C59 C60 C61 0.6(4)
C58 C59 C60 C64 -177.5(2)
C59 C58 C63 C62 -0.2(4)
C59 C58 B1 C34 149.7(2)
C59 C58 B1 C42 33.0(3)
C59 C58 B1 C50 -89.1(3)
C59 C60 C61 C62 -0.1(4)
C59 C60 C64 F91 76.6(4)
C59 C60 C64 F92 -39.7(4)
C59 C60 C64 F93 -159.4(3)
C60 C61 C62 C63 -0.5(4)
C60 C61 C62 C65 -178.8(3)
C61 C60 C64 F91 -101.5(4)
C61 C60 C64 F92 142.2(3)
C61 C60 C64 F93 22.5(4)
C61 C62 C63 C58 0.7(4)
C61 C62 C65 F19 -156.9(4)
C61 C62 C65 F20 -42.9(5)
C61 C62 C65 F21 77.0(5)
C63 C58 C59 C60 -0.4(4)
C63 C58 B1 C34 -40.5(3)
C63 C58 B1 C42 -157.2(2)
C63 C58 B1 C50 80.7(3)
C63 C62 C65 F19 24.8(5)
C63 C62 C65 F20 138.8(4)
C63 C62 C65 F21 -101.3(5)
C64 C60 C61 C62 177.9(3)
C65 C62 C63 C58 178.9(3)
B1 C34 C35 C36 -172.6(2)
B1 C34 C39 C38 173.9(2)
B1 C42 C43 C44 172.2(2)
B1 C42 C47 C46 -172.9(2)
B1 C50 C51 C52 171.1(3)
B1 C50 C55 C54 -170.3(2)
B1 C58 C59 C60 169.8(2)
B1 C58 C63 C62 -170.6(2)
